data_7041920
loop_
_publ_author_name
'Cui, Jing-Wang'
'Hou, Suo-Xia'
'Van Hecke, Kristof'
'Cui, Guang-Hua'

_publ_section_title
;
 Rigid versus semi-rigid bis(imidazole) ligands in the assembly of two
 Co(ii) coordination polymers: structural variability, electrochemical
 properties and photocatalytic behavior.
;
_journal_issue 9
_journal_name_full 'Dalton transactions (Cambridge, England : 2003)'
_journal_page_first 2892
_journal_page_last 2903
_journal_paper_doi 10.1039/c6dt04626f
_journal_volume 46
_journal_year 2017
_chemical_formula_sum 'C17 H16 Co N4 O5'
_chemical_formula_weight 415.27
_space_group_crystal_system monoclinic
_space_group_IT_number 12
_space_group_name_Hall '-C 2y'
_space_group_name_H-M_alt 'C 1 2/m 1'
_symmetry_space_group_name_Hall '-C 2y'
_symmetry_space_group_name_H-M 'C 1 2/m 1'
_atom_sites_solution_hydrogens mixed
_audit_creation_method SHELXL-2014/7
_audit_update_record
;
2016-11-22 deposited with the CCDC.
2017-01-31 downloaded from the CCDC.
;
_cell_angle_alpha 90
_cell_angle_beta 112.442(8)
_cell_angle_gamma 90
_cell_formula_units_Z 4
_cell_length_a 10.884(4)
_cell_length_b 18.110(5)
_cell_length_c 9.606(3)
_cell_measurement_reflns_used 3712
_cell_measurement_temperature 296(2)
_cell_measurement_theta_max 23.16
_cell_measurement_theta_min 0.19
_cell_volume 1750.0(10)
_computing_cell_refinement 'SAINT (Bruker, 1999)'
_computing_data_collection 'SMART (Bruker, 1998)'
_computing_data_reduction SAINT
_computing_molecular_graphics 'Bruker SHELXTL'
_computing_publication_material 'Bruker SHELXTL'
_computing_structure_refinement 'SHELXL-2014/7 (Sheldrick, 2014)'
_computing_structure_solution 'SHELXT (Sheldrick, 2013)'
_diffrn_ambient_temperature 296(2)
_diffrn_measured_fraction_theta_full 0.993
_diffrn_measured_fraction_theta_max 0.993
_diffrn_measurement_device_type 'Bruker SMART CCD area-detector'
_diffrn_measurement_method '\w scans'
_diffrn_radiation_monochromator graphite
_diffrn_radiation_source 'fine--focus sealed tube'
_diffrn_radiation_type MoK\a
_diffrn_radiation_wavelength 0.71073
_diffrn_reflns_av_R_equivalents 0.0258
_diffrn_reflns_av_unetI/netI 0.0208
_diffrn_reflns_Laue_measured_fraction_full 0.993
_diffrn_reflns_Laue_measured_fraction_max 0.993
_diffrn_reflns_limit_h_max 14
_diffrn_reflns_limit_h_min -14
_diffrn_reflns_limit_k_max 20
_diffrn_reflns_limit_k_min -24
_diffrn_reflns_limit_l_max 11
_diffrn_reflns_limit_l_min -12
_diffrn_reflns_number 12750
_diffrn_reflns_point_group_measured_fraction_full 0.993
_diffrn_reflns_point_group_measured_fraction_max 0.993
_diffrn_reflns_theta_full 25.242
_diffrn_reflns_theta_max 28.377
_diffrn_reflns_theta_min 3.213
_exptl_absorpt_coefficient_mu 1.019
_exptl_absorpt_correction_T_max 0.7968
_exptl_absorpt_correction_T_min 0.7581
_exptl_absorpt_correction_type multi-scan
_exptl_absorpt_process_details '(<i>SADABS</i>; Sheldrick, 1996)'
_exptl_crystal_colour red
_exptl_crystal_density_diffrn 1.576
_exptl_crystal_description block
_exptl_crystal_F_000 852
_exptl_crystal_size_max 0.25
_exptl_crystal_size_mid 0.24
_exptl_crystal_size_min 0.21
_refine_diff_density_max 0.890
_refine_diff_density_min -0.929
_refine_diff_density_rms 0.077
_refine_ls_extinction_method none
_refine_ls_goodness_of_fit_ref 1.038
_refine_ls_hydrogen_treatment mixed
_refine_ls_matrix_type full
_refine_ls_number_parameters 187
_refine_ls_number_reflns 2245
_refine_ls_number_restraints 173
_refine_ls_restrained_S_all 1.014
_refine_ls_R_factor_all 0.0618
_refine_ls_R_factor_gt 0.0542
_refine_ls_shift/su_max 0.000
_refine_ls_shift/su_mean 0.000
_refine_ls_structure_factor_coef Fsqd
_refine_ls_weighting_details 'w=1/[\s^2^(Fo^2^)+(0.0838P)^2^+3.8362P] where P=(Fo^2^+2Fc^2^)/3'
_refine_ls_weighting_scheme calc
_refine_ls_wR_factor_gt 0.1440
_refine_ls_wR_factor_ref 0.1498
_reflns_Friedel_coverage 0.000
_reflns_number_gt 1978
_reflns_number_total 2245
_reflns_threshold_expression 'I > 2\s(I)'
_cod_data_source_file c6dt04626f2.cif
_cod_data_source_block 1
_cod_depositor_comments 'Adding full bibliography for 7041919--7041920.cif.'
_cod_original_cell_volume 1750.0(9)
_cod_database_code 7041920
_shelx_shelxl_version_number 2014/7
_shelx_space_group_comment
;
The symmetry employed for this shelxl refinement is uniquely defined
by the following loop, which should always be used as a source of
symmetry information in preference to the above space-group names.
They are only intended as comments.
;

loop_
_space_group_symop_operation_xyz
'x, y, z'
'-x, y, -z'
'x+1/2, y+1/2, z'
'-x+1/2, y+1/2, -z'
'-x, -y, -z'
'x, -y, z'
'-x+1/2, -y+1/2, -z'
'x+1/2, -y+1/2, z'

loop_
_atom_site_label
_atom_site_type_symbol
_atom_site_fract_x
_atom_site_fract_y
_atom_site_fract_z
_atom_site_U_iso_or_equiv
_atom_site_adp_type
_atom_site_occupancy
_atom_site_site_symmetry_order
_atom_site_calc_flag
_atom_site_refinement_flags_posn
_atom_site_refinement_flags_adp
_atom_site_refinement_flags_occupancy
_atom_site_disorder_assembly
_atom_site_disorder_group
Co1 Co 0.27476(5) 0.5000 0.12476(5) 0.0362(2) Uani 1 2 d S T P . .
N1 N 0.3902(3) 0.59068(16) 0.1680(3) 0.0537(7) Uani 1 1 d . . . . .
N2 N 0.5351(3) 0.67715(16) 0.2818(3) 0.0563(8) Uani 1 1 d . . . . .
C1 C 0.4988(3) 0.60682(18) 0.2860(4) 0.0503(7) Uani 1 1 d . . . . .
H1 H 0.5442 0.5736 0.3621 0.060 Uiso 1 1 calc R U . . .
C2 C 0.3568(4) 0.6541(2) 0.0842(5) 0.0799(14) Uani 1 1 d . . . . .
H2 H 0.2843 0.6591 -0.0065 0.096 Uiso 1 1 calc R U . . .
C3 C 0.4439(4) 0.7079(2) 0.1516(5) 0.0846(16) Uani 1 1 d . . . . .
H3 H 0.4431 0.7561 0.1178 0.102 Uiso 1 1 calc R U . . .
C4 C 0.6446(3) 0.71420(18) 0.3934(4) 0.0520(8) Uani 1 1 d . . . . .
C5 C 0.6968(5) 0.7756(3) 0.3536(5) 0.0817(15) Uani 1 1 d . . . . .
H5 H 0.6614 0.7930 0.2551 0.098 Uiso 1 1 calc R U . . .
C6 C 0.6970(4) 0.6884(2) 0.5386(5) 0.0813(15) Uani 1 1 d . . . . .
H6 H 0.6612 0.6466 0.5647 0.098 Uiso 1 1 calc R U . . .
O1 O 0.3097(3) 0.5000 0.4252(4) 0.0532(8) Uani 1 2 d DS TU P . .
O2 O 0.1425(4) 0.4790(3) 0.2108(4) 0.065(2) Uani 0.5 1 d D U P . .
O3 O 0.0585(16) 0.4215(7) 0.781(2) 0.083(5) Uani 0.25 1 d D U P A -1
O4 O 0.169(2) 0.5165(12) 0.9170(14) 0.054(5) Uani 0.25 1 d D U P A -1
O5 O -0.193(2) 0.4791(12) 0.0895(18) 0.056(5) Uani 0.25 1 d D U P A -1
O6 O -0.1035(15) 0.5872(7) 0.179(2) 0.075(4) Uani 0.25 1 d D U P A -1
C7 C 0.1909(5) 0.5000 0.3545(6) 0.0708(16) Uani 1 2 d S TU P . .
C8 C 0.0959(9) 0.4630(8) 0.4269(11) 0.0534(15) Uani 0.25 1 d D U P A -1
H8 H 0.1077 0.4094 0.4405 0.064 Uiso 0.25 1 calc R U P A -1
C9 C 0.1390(9) 0.5064(10) 0.5771(9) 0.0534(15) Uani 0.25 1 d D U P A -1
H9A H 0.1868 0.5491 0.5633 0.064 Uiso 0.25 1 calc R U P A -1
H9B H 0.2046 0.4755 0.6510 0.064 Uiso 0.25 1 calc R U P A -1
C10 C 0.0488(8) 0.5359(7) 0.6566(11) 0.0534(15) Uani 0.25 1 d D U P A -1
H10 H 0.0532 0.5890 0.6773 0.064 Uiso 0.25 1 calc R U P A -1
C12 C -0.1138(12) 0.5447(7) 0.4144(10) 0.0534(15) Uani 0.25 1 d D U P A -1
H12A H -0.0675 0.5917 0.4311 0.064 Uiso 0.25 1 calc R U P A -1
H12B H -0.2076 0.5523 0.3548 0.064 Uiso 0.25 1 calc R U P A -1
C14 C 0.1097(18) 0.4842(7) 0.7947(11) 0.043(3) Uani 0.25 1 d D U P A -1
C15 C -0.1041(18) 0.5182(8) 0.1807(12) 0.054(4) Uani 0.25 1 d D U P A -1
O1W O 0.0000 0.6390(3) 0.0000 0.1010(17) Uani 1 2 d DS T P . .
C13 C -0.0509(9) 0.4867(7) 0.3429(11) 0.0534(15) Uani 0.25 1 d D . P A -1
H13 H -0.1026 0.4416 0.3361 0.064 Uiso 0.25 1 calc R U P A -1
C11 C -0.0906(9) 0.5037(11) 0.5639(10) 0.0534(15) Uani 0.25 1 d D . P A -1
H11 H -0.0746 0.4521 0.5447 0.064 Uiso 0.25 1 calc R U P A -1
H1W H 0.074(11) 0.623(14) 0.05(3) 0.59(16) Uiso 1 1 d . . . . .

loop_
_atom_site_aniso_label
_atom_site_aniso_U_11
_atom_site_aniso_U_22
_atom_site_aniso_U_33
_atom_site_aniso_U_23
_atom_site_aniso_U_13
_atom_site_aniso_U_12
Co1 0.0270(3) 0.0422(3) 0.0315(3) 0.000 0.00222(19) 0.000
N1 0.0445(14) 0.0509(15) 0.0475(14) 0.0085(11) -0.0028(11) -0.0114(12)
N2 0.0488(15) 0.0449(14) 0.0527(15) 0.0134(12) -0.0058(12) -0.0135(11)
C1 0.0432(15) 0.0433(15) 0.0466(15) 0.0081(12) -0.0028(12) -0.0092(12)
C2 0.069(2) 0.068(2) 0.062(2) 0.0254(19) -0.0199(19) -0.022(2)
C3 0.077(3) 0.061(2) 0.072(3) 0.031(2) -0.021(2) -0.024(2)
C4 0.0448(16) 0.0429(15) 0.0509(17) 0.0094(13) -0.0014(13) -0.0114(13)
C5 0.081(3) 0.074(3) 0.056(2) 0.0259(19) -0.0117(19) -0.037(2)
C6 0.080(3) 0.070(2) 0.064(2) 0.0261(19) -0.006(2) -0.038(2)
O1 0.0374(15) 0.0617(19) 0.0538(18) 0.000 0.0099(14) 0.000
O2 0.0358(18) 0.117(7) 0.0368(18) 0.009(2) 0.0071(15) -0.003(2)
O3 0.066(10) 0.082(9) 0.095(12) -0.025(8) 0.022(8) -0.002(7)
O4 0.035(8) 0.089(14) 0.026(5) 0.003(6) 0.000(5) -0.020(6)
O5 0.028(7) 0.091(11) 0.037(6) 0.004(6) 0.000(4) -0.018(5)
O6 0.052(8) 0.080(8) 0.069(8) -0.007(6) -0.004(6) 0.019(6)
C7 0.041(2) 0.127(5) 0.038(2) 0.000 0.0073(18) 0.000
C8 0.0384(17) 0.082(4) 0.0338(16) 0.007(2) 0.0073(13) -0.005(2)
C9 0.0384(17) 0.082(4) 0.0338(16) 0.007(2) 0.0073(13) -0.005(2)
C10 0.0384(17) 0.082(4) 0.0338(16) 0.007(2) 0.0073(13) -0.005(2)
C12 0.0384(17) 0.082(4) 0.0338(16) 0.007(2) 0.0073(13) -0.005(2)
C14 0.033(5) 0.087(8) 0.015(3) -0.011(4) 0.016(4) -0.007(5)
C15 0.037(5) 0.096(8) 0.037(6) -0.001(6) 0.023(5) 0.000(6)
O1W 0.127(4) 0.047(2) 0.107(4) 0.000 0.020(3) 0.000
C13 0.0384(17) 0.082(4) 0.0338(16) 0.007(2) 0.0073(13) -0.005(2)
C11 0.0384(17) 0.082(4) 0.0338(16) 0.007(2) 0.0073(13) -0.005(2)

loop_
_atom_type_symbol
_atom_type_description
_atom_type_scat_dispersion_real
_atom_type_scat_dispersion_imag
_atom_type_scat_source
C C 0.0033 0.0016 'International Tables Vol C Tables 4.2.6.8 and 6.1.1.4'
H H 0.0000 0.0000 'International Tables Vol C Tables 4.2.6.8 and 6.1.1.4'
Co Co 0.3494 0.9721 'International Tables Vol C Tables 4.2.6.8 and 6.1.1.4'
N N 0.0061 0.0033 'International Tables Vol C Tables 4.2.6.8 and 6.1.1.4'
O O 0.0106 0.0060 'International Tables Vol C Tables 4.2.6.8 and 6.1.1.4'

loop_
_geom_angle_atom_site_label_1
_geom_angle_atom_site_label_2
_geom_angle_atom_site_label_3
_geom_angle
_geom_angle_site_symmetry_1
_geom_angle_site_symmetry_3
O2 Co1 O2 22.4(4) . 6_565
O2 Co1 N1 125.1(2) . .
O2 Co1 N1 104.9(2) 6_565 .
O2 Co1 N1 104.9(2) . 6_565
O2 Co1 N1 125.1(2) 6_565 6_565
N1 Co1 N1 109.41(17) . 6_565
C1 N1 C2 105.6(3) . .
C1 N1 Co1 129.9(2) . .
C2 N1 Co1 124.0(2) . .
C1 N2 C3 107.0(3) . .
C1 N2 C4 126.5(3) . .
C3 N2 C4 126.5(3) . .
N1 C1 N2 111.3(3) . .
N1 C1 H1 124.4 . .
N2 C1 H1 124.4 . .
C3 C2 N1 110.2(3) . .
C3 C2 H2 124.9 . .
N1 C2 H2 124.9 . .
C2 C3 N2 106.0(3) . .
C2 C3 H3 127.0 . .
N2 C3 H3 127.0 . .
C5 C4 C6 120.3(3) . .
C5 C4 N2 119.2(3) . .
C6 C4 N2 120.5(3) . .
C4 C5 C6 119.4(3) . 7_666
C4 C5 H5 120.3 . .
C6 C5 H5 120.3 7_666 .
C4 C6 C5 120.3(3) . 7_666
C4 C6 H6 119.9 . .
C5 C6 H6 119.9 7_666 .
O2 O2 C7 73.4(3) 6_565 .
O2 O2 Co1 78.78(19) 6_565 .
C7 O2 Co1 108.6(3) . .
O1 C7 O2 119.8(5) . 6_565
O1 C7 O2 119.8(5) . .
O2 C7 O2 33.1(5) 6_565 .
O1 C7 C8 119.1(5) . .
O2 C7 C8 120.4(5) 6_565 .
O2 C7 C8 105.4(5) . .
C9 C8 C13 103.2(7) . .
C9 C8 C7 100.1(8) . .
C13 C8 C7 111.5(9) . .
C9 C8 H8 113.6 . .
C13 C8 H8 113.6 . .
C7 C8 H8 113.6 . .
C8 C9 C10 127.6(8) . .
C8 C9 H9A 105.4 . .
C10 C9 H9A 105.4 . .
C8 C9 H9B 105.4 . .
C10 C9 H9B 105.4 . .
H9A C9 H9B 106.0 . .
C14 C10 C11 105.6(9) . .
C14 C10 C9 94.0(9) . .
C11 C10 C9 104.6(8) . .
C14 C10 H10 116.6 . .
C11 C10 H10 116.6 . .
C9 C10 H10 116.6 . .
C11 C12 C13 98.1(9) . .
C11 C12 H12A 112.1 . .
C13 C12 H12A 112.1 . .
C11 C12 H12B 112.1 . .
C13 C12 H12B 112.1 . .
H12A C12 H12B 109.8 . .
O3 C14 O4 124.9(12) . .
O3 C14 C10 115.7(10) . .
O4 C14 C10 114.9(10) . .
O6 C15 O5 124.4(13) . .
O6 C15 C13 112.3(13) . .
O5 C15 C13 112.8(11) . .
C15 C13 C8 122.7(11) . .
C15 C13 C12 97.8(9) . .
C8 C13 C12 119.9(9) . .
C15 C13 H13 104.8 . .
C8 C13 H13 104.8 . .
C12 C13 H13 104.8 . .
C12 C11 C10 97.5(8) . .
C12 C11 C7 125.7(10) . 5_566
C10 C11 C7 116.3(8) . 5_566
C12 C11 H11 105.1 . .
C10 C11 H11 105.1 . .
C7 C11 H11 105.1 5_566 .

loop_
_geom_bond_atom_site_label_1
_geom_bond_atom_site_label_2
_geom_bond_distance
_geom_bond_site_symmetry_2
Co1 O2 1.951(4) .
Co1 O2 1.951(4) 6_565
Co1 N1 2.012(3) .
Co1 N1 2.012(3) 6_565
N1 C1 1.321(4) .
N1 C2 1.370(5) .
N2 C1 1.339(4) .
N2 C3 1.382(4) .
N2 C4 1.430(4) .
C1 H1 0.9300 .
C2 C3 1.342(5) .
C2 H2 0.9300 .
C3 H3 0.9300 .
C4 C5 1.368(5) .
C4 C6 1.371(5) .
C5 C6 1.385(5) 7_666
C5 H5 0.9300 .
C6 C5 1.385(5) 7_666
C6 H6 0.9300 .
O1 C7 1.209(6) .
O2 O2 0.759(13) 6_565
O2 C7 1.331(6) .
O3 C14 1.2498(11) .
O4 C14 1.2500(11) .
O5 C15 1.2500(11) .
O6 C15 1.2498(11) .
C7 O2 1.331(6) 6_565
C7 C8 1.598(15) .
C8 C9 1.5499(11) .
C8 C13 1.5504(11) .
C8 H8 0.9800 .
C9 C10 1.5509(11) .
C9 H9A 0.9700 .
C9 H9B 0.9700 .
C10 C14 1.5498(11) .
C10 C11 1.5505(11) .
C10 H10 0.9800 .
C12 C11 1.5496(11) .
C12 C13 1.5510(11) .
C12 H12A 0.9700 .
C12 H12B 0.9700 .
C15 C13 1.5497(11) .
O1W H1W 0.822(11) .
C13 H13 0.9800 .
C11 C7 1.570(12) 5_566
C11 H11 0.9800 .

loop_
_geom_hbond_atom_site_label_D
_geom_hbond_atom_site_label_H
_geom_hbond_atom_site_label_A
_geom_hbond_distance_DH
_geom_hbond_distance_HA
_geom_hbond_distance_DA
_geom_hbond_angle_DHA
_geom_hbond_site_symmetry_A
C3 H3 O1W 0.93 2.41 3.296(5) 159.1 7_565
C2 H2 O6 0.93 2.41 3.184(13) 140.2 2
C1 H1 O1 0.93 2.45 3.372(4) 171.4 2_656

loop_
_geom_torsion_atom_site_label_1
_geom_torsion_atom_site_label_2
_geom_torsion_atom_site_label_3
_geom_torsion_atom_site_label_4
_geom_torsion
_geom_torsion_site_symmetry_1
_geom_torsion_site_symmetry_4
C2 N1 C1 N2 0.6(5) . .
Co1 N1 C1 N2 -170.9(3) . .
C3 N2 C1 N1 -0.5(5) . .
C4 N2 C1 N1 177.5(4) . .
C1 N1 C2 C3 -0.5(6) . .
Co1 N1 C2 C3 171.6(4) . .
N1 C2 C3 N2 0.2(6) . .
C1 N2 C3 C2 0.1(6) . .
C4 N2 C3 C2 -177.8(4) . .
C1 N2 C4 C5 157.9(5) . .
C3 N2 C4 C5 -24.5(7) . .
C1 N2 C4 C6 -21.9(7) . .
C3 N2 C4 C6 155.7(5) . .
C6 C4 C5 C6 -0.2(9) . 7_666
N2 C4 C5 C6 -180.0(4) . 7_666
C5 C4 C6 C5 0.2(9) . 7_666
N2 C4 C6 C5 180.0(4) . 7_666
O2 O2 C7 O1 -99.8(3) 6_565 .
Co1 O2 C7 O1 -28.2(4) . .
Co1 O2 C7 O2 71.7(3) . 6_565
O2 O2 C7 C8 122.4(5) 6_565 .
Co1 O2 C7 C8 -165.9(5) . .
O1 C7 C8 C9 55.5(8) . .
O2 C7 C8 C9 -134.1(7) 6_565 .
O2 C7 C8 C9 -166.4(7) . .
O1 C7 C8 C13 164.2(6) . .
O2 C7 C8 C13 -25.4(10) 6_565 .
O2 C7 C8 C13 -57.7(9) . .
C13 C8 C9 C10 25.0(18) . .
C7 C8 C9 C10 140.2(13) . .
C8 C9 C10 C14 114.4(15) . .
C8 C9 C10 C11 7.1(18) . .
C11 C10 C14 O3 20(2) . .
C9 C10 C14 O3 -86.7(18) . .
C11 C10 C14 O4 -137.7(17) . .
C9 C10 C14 O4 115.9(17) . .
O6 C15 C13 C8 -95.1(19) . .
O5 C15 C13 C8 118.3(18) . .
O6 C15 C13 C12 38.4(18) . .
O5 C15 C13 C12 -108.3(17) . .
C9 C8 C13 C15 126.7(13) . .
C7 C8 C13 C15 20.0(15) . .
C9 C8 C13 C12 2.8(16) . .
C7 C8 C13 C12 -103.9(10) . .
C11 C12 C13 C15 167.0(9) . .
C11 C12 C13 C8 -57.8(14) . .
C13 C12 C11 C10 89.5(11) . .
C13 C12 C11 C7 -140.4(12) . 5_566
C14 C10 C11 C12 -162.9(10) . .
C9 C10 C11 C12 -64.5(12) . .
C14 C10 C11 C7 60.8(14) . 5_566
C9 C10 C11 C7 159.3(12) . 5_566
